data_7239229
loop_
_publ_author_name
'Fuchs, Christian'
'Edgar, Mark'
'Elsegood, Mark R. J.'
'Weaver, George W.'

_publ_section_title
;
 Studies on the double alkylation of
 2,2-disubstituted-1,3-dithiacycloalkane-S-oxides: synthesis of tertiary
 thiol derivatives
;
_journal_issue 44
_journal_name_full 'RSC Advances'
_journal_page_first 21911
_journal_paper_doi 10.1039/c3ra43688h
_journal_volume 3
_journal_year 2013
_chemical_absolute_configuration rmad
_chemical_formula_moiety 'C14 H26 O S2'
_chemical_formula_sum 'C14 H26 O S2'
_chemical_formula_weight 274.47
_space_group_IT_number 19
_space_group_name_Hall 'P 2ac 2ab'
_space_group_name_H-M_alt 'P 21 21 21'
_symmetry_cell_setting orthorhombic
_symmetry_space_group_name_Hall 'P 2ac 2ab'
_symmetry_space_group_name_H-M 'P 21 21 21'
_atom_sites_solution_hydrogens geom
_atom_sites_solution_primary direct
_atom_sites_solution_secondary 'All non-H atoms found by direct methods'
_audit_creation_method SHELXL-97
_cell_angle_alpha 90.00
_cell_angle_beta 90.00
_cell_angle_gamma 90.00
_cell_formula_units_Z 4
_cell_length_a 8.1947(5)
_cell_length_b 9.7139(6)
_cell_length_c 19.6679(11)
_cell_measurement_reflns_used 11850
_cell_measurement_temperature 150(2)
_cell_measurement_theta_max 31.35
_cell_measurement_theta_min 2.34
_cell_volume 1565.61(16)
_computing_cell_refinement 'Bruker SAINT'
_computing_data_collection 'Bruker APEX 2'
_computing_data_reduction 'Bruker SAINT'
_computing_molecular_graphics 'Bruker SHELXTL'
_computing_publication_material 'Bruker SHELXTL and local programs'
_computing_structure_refinement 'SHELXL-97 (Sheldrick, 2008)'
_computing_structure_solution 'SHELXS-97 (Sheldrick, 2008)'
_diffrn_ambient_temperature 150(2)
_diffrn_measured_fraction_theta_full 0.999
_diffrn_measured_fraction_theta_max 0.954
_diffrn_measurement_device_type 'Bruker APEX 2 CCD diffractometer'
_diffrn_measurement_method '\w rotation with narrow frames'
_diffrn_radiation_monochromator graphite
_diffrn_radiation_source 'sealed tube'
_diffrn_radiation_type MoK\a
_diffrn_radiation_wavelength 0.71073
_diffrn_reflns_av_R_equivalents 0.0202
_diffrn_reflns_av_sigmaI/netI 0.0175
_diffrn_reflns_limit_h_max 11
_diffrn_reflns_limit_h_min -11
_diffrn_reflns_limit_k_max 14
_diffrn_reflns_limit_k_min -14
_diffrn_reflns_limit_l_max 28
_diffrn_reflns_limit_l_min -28
_diffrn_reflns_number 18432
_diffrn_reflns_theta_full 29.00
_diffrn_reflns_theta_max 31.63
_diffrn_reflns_theta_min 2.07
_diffrn_standards_decay_% 0
_diffrn_standards_number 0
_exptl_absorpt_coefficient_mu 0.325
_exptl_absorpt_correction_T_max 0.920
_exptl_absorpt_correction_T_min 0.720
_exptl_absorpt_correction_type multi-scan
_exptl_absorpt_process_details 'SADABS v2008/1, Sheldrick, G.M., (2008)'
_exptl_crystal_colour colourless
_exptl_crystal_density_diffrn 1.164
_exptl_crystal_density_method 'not measured'
_exptl_crystal_description block
_exptl_crystal_F_000 600
_exptl_crystal_size_max 1.08
_exptl_crystal_size_mid 0.48
_exptl_crystal_size_min 0.26
_refine_diff_density_max 0.329
_refine_diff_density_min -0.152
_refine_diff_density_rms 0.041
_refine_ls_abs_structure_details 'Flack H D (1983), Acta Cryst. A39, 876-881; 2066 Friedel pairs'
_refine_ls_abs_structure_Flack 0.04(4)
_refine_ls_extinction_method none
_refine_ls_goodness_of_fit_ref 1.080
_refine_ls_hydrogen_treatment constr
_refine_ls_matrix_type full
_refine_ls_number_parameters 158
_refine_ls_number_reflns 4918
_refine_ls_number_restraints 0
_refine_ls_restrained_S_all 1.080
_refine_ls_R_factor_all 0.0274
_refine_ls_R_factor_gt 0.0261
_refine_ls_shift/su_max 0.002
_refine_ls_shift/su_mean 0.000
_refine_ls_structure_factor_coef Fsqd
_refine_ls_weighting_details 'calc w=1/[\s^2^(Fo^2^)+(0.0463P)^2^+0.0842P] where P=(Fo^2^+2Fc^2^)/3'
_refine_ls_weighting_scheme calc
_refine_ls_wR_factor_gt 0.0707
_refine_ls_wR_factor_ref 0.0717
_reflns_number_gt 4761
_reflns_number_total 4918
_reflns_threshold_expression I>2\s(I)
_cod_data_source_file c3ra43688h.txt
_cod_data_source_block 24a
_cod_depositor_comments
;
The following automatic conversions were performed:

data name '_iucr_refine_instruction_details' was replaced with
'_iucr_refine_instructions_details' as specified in the replacement
file 'data/replacement-values/replacement_tags.lst'.

Automatic conversion script
Id: cif_correct_tags 9268 2022-04-12 08:56:07Z antanas 
;
_cod_original_sg_symbol_H-M P2(1)2(1)2(1)
_cod_database_code 7239229

loop_
_symmetry_equiv_pos_as_xyz
'x, y, z'
'-x+1/2, -y, z+1/2'
'-x, y+1/2, -z+1/2'
'x+1/2, -y+1/2, -z'

loop_
_atom_site_label
_atom_site_type_symbol
_atom_site_fract_x
_atom_site_fract_y
_atom_site_fract_z
_atom_site_U_iso_or_equiv
_atom_site_adp_type
_atom_site_occupancy
_atom_site_symmetry_multiplicity
_atom_site_calc_flag
_atom_site_refinement_flags
S1 S 0.30040(3) 0.03134(2) 0.760153(12) 0.02403(6) Uani 1 1 d .
S3 S 0.18880(3) 0.18584(3) 0.879425(13) 0.02719(6) Uani 1 1 d .
O1 O 0.44731(11) -0.03922(9) 0.73052(4) 0.03568(18) Uani 1 1 d .
C2 C 0.35715(11) 0.08239(9) 0.84799(5) 0.02026(16) Uani 1 1 d .
C4 C 0.19237(15) 0.33233(11) 0.82234(6) 0.0329(2) Uani 1 1 d .
H4A H 0.1083 0.3994 0.8368 0.040 Uiso 1 1 calc R
H4B H 0.3000 0.3781 0.8256 0.040 Uiso 1 1 calc R
C5 C 0.16119(16) 0.29192(12) 0.74873(6) 0.0366(3) Uani 1 1 d .
H5A H 0.1529 0.3766 0.7209 0.044 Uiso 1 1 calc R
H5B H 0.0551 0.2435 0.7459 0.044 Uiso 1 1 calc R
C6 C 0.29346(15) 0.19961(11) 0.71864(5) 0.0294(2) Uani 1 1 d .
H6 H 0.4018 0.2458 0.7240 0.035 Uiso 1 1 calc R
C7 C 0.36770(13) -0.05454(10) 0.88891(5) 0.02413(18) Uani 1 1 d .
H7 H 0.4496 -0.1125 0.8644 0.029 Uiso 1 1 calc R
C8 C 0.44078(16) -0.02896(12) 0.96004(5) 0.0336(2) Uani 1 1 d .
H8A H 0.3640 0.0279 0.9869 0.040 Uiso 1 1 calc R
H8B H 0.4538 -0.1182 0.9837 0.040 Uiso 1 1 calc R
C9 C 0.60556(16) 0.04338(12) 0.95701(6) 0.0357(2) Uani 1 1 d .
H9A H 0.6447 0.0612 1.0038 0.043 Uiso 1 1 calc R
H9B H 0.6858 -0.0173 0.9343 0.043 Uiso 1 1 calc R
C10 C 0.59396(13) 0.17900(11) 0.91847(5) 0.0276(2) Uani 1 1 d .
H10 H 0.5194 0.2421 0.9440 0.033 Uiso 1 1 calc R
C11 C 0.52270(12) 0.15464(10) 0.84743(5) 0.02355(18) Uani 1 1 d .
H11A H 0.5110 0.2445 0.8242 0.028 Uiso 1 1 calc R
H11B H 0.6005 0.0984 0.8208 0.028 Uiso 1 1 calc R
C12 C 0.20854(15) -0.14203(11) 0.89106(5) 0.0297(2) Uani 1 1 d .
H12 H 0.1436 -0.1189 0.8496 0.036 Uiso 1 1 calc R
C13 C 0.2516(2) -0.29525(13) 0.88722(8) 0.0456(3) Uani 1 1 d .
H13A H 0.3245 -0.3192 0.9249 0.068 Uiso 1 1 calc R
H13B H 0.3064 -0.3144 0.8440 0.068 Uiso 1 1 calc R
H13C H 0.1516 -0.3502 0.8903 0.068 Uiso 1 1 calc R
C14 C 0.0988(2) -0.11712(15) 0.95301(7) 0.0445(3) Uani 1 1 d .
H14A H -0.0047 -0.1663 0.9469 0.067 Uiso 1 1 calc R
H14B H 0.0773 -0.0183 0.9576 0.067 Uiso 1 1 calc R
H14C H 0.1535 -0.1509 0.9941 0.067 Uiso 1 1 calc R
C15 C 0.76051(16) 0.24802(15) 0.91208(8) 0.0414(3) Uani 1 1 d .
H15A H 0.8075 0.2610 0.9574 0.062 Uiso 1 1 calc R
H15B H 0.7479 0.3377 0.8898 0.062 Uiso 1 1 calc R
H15C H 0.8330 0.1897 0.8849 0.062 Uiso 1 1 calc R
C16 C 0.26480(19) 0.16919(14) 0.64322(6) 0.0425(3) Uani 1 1 d .
H16A H 0.1596 0.1226 0.6376 0.064 Uiso 1 1 calc R
H16B H 0.3524 0.1098 0.6261 0.064 Uiso 1 1 calc R
H16C H 0.2641 0.2557 0.6176 0.064 Uiso 1 1 calc R

loop_
_atom_site_aniso_label
_atom_site_aniso_U_11
_atom_site_aniso_U_22
_atom_site_aniso_U_33
_atom_site_aniso_U_23
_atom_site_aniso_U_13
_atom_site_aniso_U_12
S1 0.03050(11) 0.02085(10) 0.02076(10) 0.00047(8) -0.00296(9) -0.00146(9)
S3 0.02483(11) 0.02535(12) 0.03139(12) -0.00041(9) 0.00563(10) 0.00329(9)
O1 0.0467(5) 0.0337(4) 0.0266(4) -0.0064(3) 0.0031(3) 0.0100(4)
C2 0.0226(4) 0.0180(4) 0.0202(4) -0.0004(3) 0.0002(3) 0.0009(3)
C4 0.0328(5) 0.0218(4) 0.0443(6) 0.0024(4) 0.0013(5) 0.0066(4)
C5 0.0381(6) 0.0288(5) 0.0427(6) 0.0092(4) -0.0085(5) 0.0057(4)
C6 0.0360(5) 0.0261(4) 0.0261(4) 0.0065(4) -0.0046(4) -0.0035(4)
C7 0.0311(4) 0.0190(4) 0.0223(4) 0.0013(3) -0.0021(3) -0.0005(3)
C8 0.0493(6) 0.0266(5) 0.0249(4) 0.0031(4) -0.0091(4) -0.0033(5)
C9 0.0430(6) 0.0284(5) 0.0358(5) -0.0011(4) -0.0177(5) 0.0020(5)
C10 0.0284(5) 0.0241(5) 0.0303(5) -0.0050(4) -0.0062(4) 0.0007(4)
C11 0.0216(4) 0.0235(4) 0.0256(4) -0.0023(3) -0.0006(3) -0.0008(3)
C12 0.0363(5) 0.0252(4) 0.0276(5) 0.0035(4) -0.0005(4) -0.0062(4)
C13 0.0568(8) 0.0230(5) 0.0569(8) 0.0014(5) -0.0005(6) -0.0093(5)
C14 0.0532(8) 0.0410(7) 0.0392(6) 0.0053(5) 0.0140(6) -0.0130(6)
C15 0.0312(5) 0.0427(7) 0.0504(7) -0.0065(6) -0.0104(5) -0.0056(5)
C16 0.0607(8) 0.0410(6) 0.0258(5) 0.0093(5) -0.0098(5) -0.0089(6)

loop_
_atom_type_symbol
_atom_type_description
_atom_type_scat_dispersion_real
_atom_type_scat_dispersion_imag
_atom_type_scat_source
C C 0.0033 0.0016 'International Tables Vol C Tables 4.2.6.8 and 6.1.1.4'
H H 0.0000 0.0000 'International Tables Vol C Tables 4.2.6.8 and 6.1.1.4'
O O 0.0106 0.0060 'International Tables Vol C Tables 4.2.6.8 and 6.1.1.4'
S S 0.1246 0.1234 'International Tables Vol C Tables 4.2.6.8 and 6.1.1.4'

loop_
_geom_angle_atom_site_label_1
_geom_angle_atom_site_label_2
_geom_angle_atom_site_label_3
_geom_angle
O1 S1 C6 105.04(5)
O1 S1 C2 106.38(4)
C6 S1 C2 100.64(5)
C4 S3 C2 102.20(5)
C11 C2 C7 110.30(8)
C11 C2 S3 115.02(6)
C7 C2 S3 109.82(6)
C11 C2 S1 109.79(6)
C7 C2 S1 105.47(6)
S3 C2 S1 105.93(5)
C5 C4 S3 112.59(8)
C4 C5 C6 113.66(9)
C5 C6 C16 112.35(10)
C5 C6 S1 111.98(8)
C16 C6 S1 105.37(8)
C8 C7 C2 110.67(8)
C8 C7 C12 112.87(8)
C2 C7 C12 115.70(8)
C9 C8 C7 112.53(9)
C10 C9 C8 111.30(9)
C9 C10 C15 111.43(10)
C9 C10 C11 110.12(8)
C15 C10 C11 109.49(10)
C2 C11 C10 113.76(8)
C13 C12 C14 109.14(10)
C13 C12 C7 109.62(10)
C14 C12 C7 115.26(9)

loop_
_geom_bond_atom_site_label_1
_geom_bond_atom_site_label_2
_geom_bond_distance
S1 O1 1.5029(9)
S1 C6 1.8280(11)
S1 C2 1.8564(9)
S3 C4 1.8128(11)
S3 C2 1.8153(10)
C2 C11 1.5275(13)
C2 C7 1.5571(13)
C4 C5 1.5217(17)
C5 C6 1.5262(18)
C6 C16 1.5306(16)
C7 C8 1.5418(14)
C7 C12 1.5573(15)
C8 C9 1.5233(18)
C9 C10 1.5229(16)
C10 C15 1.5258(16)
C10 C11 1.5327(14)
C12 C13 1.5316(17)
C12 C14 1.5337(17)

loop_
_geom_torsion_atom_site_label_1
_geom_torsion_atom_site_label_2
_geom_torsion_atom_site_label_3
_geom_torsion_atom_site_label_4
_geom_torsion
C4 S3 C2 C11 58.04(8)
C4 S3 C2 C7 -176.85(7)
C4 S3 C2 S1 -63.42(6)
O1 S1 C2 C11 48.34(8)
C6 S1 C2 C11 -60.96(7)
O1 S1 C2 C7 -70.49(7)
C6 S1 C2 C7 -179.78(7)
O1 S1 C2 S3 173.10(5)
C6 S1 C2 S3 63.81(6)
C2 S3 C4 C5 62.23(10)
S3 C4 C5 C6 -64.52(12)
C4 C5 C6 C16 -175.96(10)
C4 C5 C6 S1 65.68(12)
O1 S1 C6 C5 -173.67(8)
C2 S1 C6 C5 -63.34(9)
O1 S1 C6 C16 63.90(10)
C2 S1 C6 C16 174.24(9)
C11 C2 C7 C8 52.44(11)
S3 C2 C7 C8 -75.34(10)
S1 C2 C7 C8 170.92(8)
C11 C2 C7 C12 -177.59(8)
S3 C2 C7 C12 54.63(10)
S1 C2 C7 C12 -59.10(9)
C2 C7 C8 C9 -54.64(12)
C12 C7 C8 C9 173.91(9)
C7 C8 C9 C10 56.46(13)
C8 C9 C10 C15 -176.98(10)
C8 C9 C10 C11 -55.29(13)
C7 C2 C11 C10 -54.35(10)
S3 C2 C11 C10 70.50(9)
S1 C2 C11 C10 -170.16(7)
C9 C10 C11 C2 55.71(12)
C15 C10 C11 C2 178.55(9)
C8 C7 C12 C13 -88.77(12)
C2 C7 C12 C13 142.33(10)
C8 C7 C12 C14 34.81(14)
C2 C7 C12 C14 -94.10(12)
